data_4303657
loop_
_publ_author_name
'Xiaodi Kou'
'Xiaoyu Wang'
'Daniel Mendoza-Espinosa'
'Lev N. Zakharov'
'Arnold L. Rheingold'
'William H. Watson'
'Kimberly A. Brien'
'L. Kasun Jayarathna'
'Tracy A. Hanna'

_publ_section_title
;
Bismuth Aryloxides
;
_journal_name_full 'Inorganic Chemistry'
_journal_page_first 11002
_journal_page_last 11016
_journal_paper_doi 10.1021/ic901134t
_journal_volume 48
_journal_year 2009
_chemical_formula_sum 'C36 H51 Bi O3'
_chemical_formula_weight 740.75
_chemical_name_systematic
; 

 ? 

;
_space_group_IT_number 14
_symmetry_cell_setting monoclinic
_symmetry_space_group_name_Hall '-P 2ybc'
_symmetry_space_group_name_H-M 'P 1 21/c 1'
_atom_sites_solution_hydrogens geom
_atom_sites_solution_primary direct
_atom_sites_solution_secondary difmap
_audit_creation_method SHELXTL
_cell_angle_alpha 90.00
_cell_angle_beta 108.751(3)
_cell_angle_gamma 90.00
_cell_formula_units_Z 4
_cell_length_a 11.545(3)
_cell_length_b 28.528(6)
_cell_length_c 10.836(2)
_cell_measurement_temperature 203(2)
_cell_volume 3379.5(13)
_computing_cell_refinement 'Bruker SAINT'
_computing_data_collection 'Bruker SMART'
_computing_data_reduction 'Bruker SAINT'
_computing_molecular_graphics 'Bruker SHELXTL'
_computing_publication_material 'Bruker SHELXTL'
_computing_structure_refinement 'Bruker SHELXTL'
_computing_structure_solution 'Bruker SHELXTL'
_diffrn_ambient_temperature 203(2)
_diffrn_measured_fraction_theta_full 0.992
_diffrn_measured_fraction_theta_max 0.992
_diffrn_radiation_monochromator graphite
_diffrn_radiation_source 'fine-focus sealed tube'
_diffrn_radiation_type MoK\a
_diffrn_radiation_wavelength 0.71073
_diffrn_reflns_av_R_equivalents 0.0261
_diffrn_reflns_av_sigmaI/netI 0.0199
_diffrn_reflns_limit_h_max 14
_diffrn_reflns_limit_h_min -14
_diffrn_reflns_limit_k_max 35
_diffrn_reflns_limit_k_min -35
_diffrn_reflns_limit_l_max 13
_diffrn_reflns_limit_l_min -13
_diffrn_reflns_number 37349
_diffrn_reflns_theta_full 27.00
_diffrn_reflns_theta_max 27.00
_diffrn_reflns_theta_min 1.99
_exptl_absorpt_coefficient_mu 5.249
_exptl_absorpt_correction_T_max 0.6789
_exptl_absorpt_correction_T_min 0.3020
_exptl_absorpt_correction_type multi-scan
_exptl_absorpt_process_details SADABS
_exptl_crystal_colour Yellow
_exptl_crystal_density_diffrn 1.456
_exptl_crystal_density_method 'not measured'
_exptl_crystal_description Rod
_exptl_crystal_F_000 1496
_exptl_crystal_size_max 0.30
_exptl_crystal_size_mid 0.08
_exptl_crystal_size_min 0.08
_refine_diff_density_max 0.612
_refine_diff_density_min -0.395
_refine_diff_density_rms 0.064
_refine_ls_extinction_method none
_refine_ls_goodness_of_fit_ref 1.027
_refine_ls_hydrogen_treatment constr
_refine_ls_matrix_type full
_refine_ls_number_parameters 373
_refine_ls_number_reflns 7318
_refine_ls_number_restraints 0
_refine_ls_restrained_S_all 1.027
_refine_ls_R_factor_all 0.0243
_refine_ls_R_factor_gt 0.0198
_refine_ls_shift/su_max 0.004
_refine_ls_shift/su_mean 0.000
_refine_ls_structure_factor_coef Fsqd
_refine_ls_weighting_details 'calc w=1/[\s^2^(Fo^2^)+(0.0267P)^2^+1.0750P] where P=(Fo^2^+2Fc^2^)/3'
_refine_ls_weighting_scheme calc
_refine_ls_wR_factor_gt 0.0476
_refine_ls_wR_factor_ref 0.0495
_reflns_number_gt 6470
_reflns_number_total 7318
_reflns_threshold_expression >2sigma(I)
_cod_data_source_file ic901134t_si_001_01.cif
_cod_data_source_block tcu03
_cod_depositor_comments
;
The following automatic conversions were performed:
'_symmetry_cell_setting' value 'Monoclinic' changed to 'monoclinic'
according to '/home/saulius/struct/CIF-dictionaries/cif_core.dic'
dictionary named 'cif_core.dic' version 2.4.1 from 2010-06-29.

Automatic conversion script
Id: cif_fix_enum 1527 2010-12-29 10:47:43Z saulius 
;
_cod_database_code 4303657

loop_
_symmetry_equiv_pos_as_xyz
'x, y, z'
'-x, y+1/2, -z+1/2'
'-x, -y, -z'
'x, -y-1/2, z-1/2'

loop_
_atom_site_label
_atom_site_type_symbol
_atom_site_fract_x
_atom_site_fract_y
_atom_site_fract_z
_atom_site_U_iso_or_equiv
_atom_site_adp_type
_atom_site_occupancy
_atom_site_symmetry_multiplicity
_atom_site_calc_flag
_atom_site_refinement_flags
_atom_site_disorder_assembly
_atom_site_disorder_group
Bi1 Bi 0.371401(7) 0.167568(3) 0.413889(8) 0.03041(4) Uani 1 1 d . . .
O1 O 0.44456(15) 0.10390(6) 0.38508(16) 0.0356(4) Uani 1 1 d . . .
O2 O 0.19215(14) 0.14392(6) 0.34648(17) 0.0374(4) Uani 1 1 d . . .
O3 O 0.37260(16) 0.19791(6) 0.23650(16) 0.0371(4) Uani 1 1 d . . .
C1 C 0.5372(2) 0.09612(8) 0.3326(2) 0.0348(5) Uani 1 1 d . . .
C2 C 0.6588(2) 0.10440(9) 0.4079(3) 0.0401(6) Uani 1 1 d . . .
C3 C 0.7494(3) 0.09343(10) 0.3536(3) 0.0527(7) Uani 1 1 d . . .
H3 H 0.8319 0.0986 0.4023 0.063 Uiso 1 1 calc R . .
C4 C 0.7205(3) 0.07513(12) 0.2301(4) 0.0638(9) Uani 1 1 d . . .
H4 H 0.7830 0.0677 0.1951 0.077 Uiso 1 1 calc R . .
C5 C 0.6010(3) 0.06768(11) 0.1583(3) 0.0586(8) Uani 1 1 d . . .
H5 H 0.5826 0.0554 0.0737 0.070 Uiso 1 1 calc R . .
C6 C 0.5057(3) 0.07766(9) 0.2065(3) 0.0444(6) Uani 1 1 d . . .
C7 C 0.3743(3) 0.06717(11) 0.1311(3) 0.0538(7) Uani 1 1 d . . .
H7 H 0.3227 0.0890 0.1619 0.065 Uiso 1 1 calc R . .
C8 C 0.3425(4) 0.01824(14) 0.1593(5) 0.0850(12) Uani 1 1 d . . .
H8A H 0.3899 -0.0040 0.1274 0.128 Uiso 1 1 calc R . .
H8B H 0.2560 0.0127 0.1160 0.128 Uiso 1 1 calc R . .
H8C H 0.3611 0.0143 0.2525 0.128 Uiso 1 1 calc R . .
C9 C 0.3457(5) 0.0750(2) -0.0143(4) 0.145(3) Uani 1 1 d . . .
H9A H 0.3498 0.1082 -0.0313 0.217 Uiso 1 1 calc R . .
H9B H 0.2642 0.0634 -0.0602 0.217 Uiso 1 1 calc R . .
H9C H 0.4049 0.0583 -0.0442 0.217 Uiso 1 1 calc R . .
C10 C 0.6886(2) 0.12345(9) 0.5452(3) 0.0440(6) Uani 1 1 d . . .
H10 H 0.6266 0.1476 0.5432 0.053 Uiso 1 1 calc R . .
C11 C 0.6778(3) 0.08543(11) 0.6402(3) 0.0546(7) Uani 1 1 d . . .
H11A H 0.5961 0.0722 0.6104 0.082 Uiso 1 1 calc R . .
H11B H 0.6931 0.0990 0.7261 0.082 Uiso 1 1 calc R . .
H11C H 0.7372 0.0610 0.6445 0.082 Uiso 1 1 calc R . .
C12 C 0.8137(3) 0.14703(13) 0.5962(4) 0.0710(10) Uani 1 1 d . . .
H12A H 0.8773 0.1238 0.6051 0.107 Uiso 1 1 calc R . .
H12B H 0.8235 0.1611 0.6804 0.107 Uiso 1 1 calc R . .
H12C H 0.8198 0.1711 0.5354 0.107 Uiso 1 1 calc R . .
C13 C 0.1440(2) 0.10020(8) 0.3060(2) 0.0331(5) Uani 1 1 d . . .
C14 C 0.1617(2) 0.06301(8) 0.3935(2) 0.0356(5) Uani 1 1 d . . .
C15 C 0.1042(2) 0.02061(9) 0.3479(3) 0.0439(6) Uani 1 1 d . . .
H15 H 0.1146 -0.0047 0.4059 0.053 Uiso 1 1 calc R . .
C16 C 0.0327(3) 0.01490(10) 0.2203(3) 0.0498(7) Uani 1 1 d . . .
H16 H -0.0042 -0.0142 0.1914 0.060 Uiso 1 1 calc R . .
C17 C 0.0151(2) 0.05205(11) 0.1350(3) 0.0493(7) Uani 1 1 d . . .
H17 H -0.0348 0.0481 0.0480 0.059 Uiso 1 1 calc R . .
C18 C 0.0697(2) 0.09533(10) 0.1751(3) 0.0421(6) Uani 1 1 d . . .
C19 C 0.2349(3) 0.06771(9) 0.5362(3) 0.0432(6) Uani 1 1 d . . .
H19 H 0.2701 0.0997 0.5497 0.052 Uiso 1 1 calc R . .
C20 C 0.1508(3) 0.06298(13) 0.6204(3) 0.0651(9) Uani 1 1 d . . .
H20A H 0.1177 0.0314 0.6124 0.098 Uiso 1 1 calc R . .
H20B H 0.0842 0.0853 0.5912 0.098 Uiso 1 1 calc R . .
H20C H 0.1973 0.0692 0.7109 0.098 Uiso 1 1 calc R . .
C21 C 0.3404(3) 0.03315(12) 0.5797(3) 0.0615(8) Uani 1 1 d . . .
H21A H 0.3085 0.0017 0.5787 0.092 Uiso 1 1 calc R . .
H21B H 0.3919 0.0409 0.6673 0.092 Uiso 1 1 calc R . .
H21C H 0.3883 0.0348 0.5208 0.092 Uiso 1 1 calc R . .
C22 C 0.0437(3) 0.13747(12) 0.0856(3) 0.0612(9) Uani 1 1 d . . .
H22 H 0.1216 0.1548 0.1023 0.073 Uiso 1 1 calc R . .
C23 C -0.0459(4) 0.17019(13) 0.1201(5) 0.0974(17) Uani 1 1 d . . .
H23A H -0.1242 0.1546 0.1025 0.146 Uiso 1 1 calc R . .
H23B H -0.0563 0.1985 0.0679 0.146 Uiso 1 1 calc R . .
H23C H -0.0140 0.1783 0.2118 0.146 Uiso 1 1 calc R . .
C24 C -0.0008(4) 0.12436(18) -0.0581(4) 0.1132(19) Uani 1 1 d . . .
H24A H 0.0586 0.1039 -0.0769 0.170 Uiso 1 1 calc R . .
H24B H -0.0107 0.1526 -0.1106 0.170 Uiso 1 1 calc R . .
H24C H -0.0787 0.1082 -0.0786 0.170 Uiso 1 1 calc R . .
C25 C 0.4041(2) 0.24440(8) 0.2404(2) 0.0337(5) Uani 1 1 d . . .
C26 C 0.3183(2) 0.27939(9) 0.2410(2) 0.0383(5) Uani 1 1 d . . .
C27 C 0.3546(3) 0.32586(9) 0.2463(3) 0.0420(6) Uani 1 1 d . . .
H27 H 0.2978 0.3495 0.2460 0.050 Uiso 1 1 calc R . .
C28 C 0.4715(3) 0.33830(9) 0.2522(3) 0.0461(7) Uani 1 1 d . . .
H28 H 0.4945 0.3700 0.2576 0.055 Uiso 1 1 calc R . .
C29 C 0.5546(3) 0.30378(9) 0.2500(2) 0.0411(6) Uani 1 1 d . . .
H29 H 0.6341 0.3124 0.2534 0.049 Uiso 1 1 calc R . .
C30 C 0.5233(2) 0.25649(9) 0.2428(2) 0.0357(5) Uani 1 1 d . . .
C31 C 0.1910(3) 0.26668(10) 0.2407(3) 0.0515(7) Uani 1 1 d . . .
H31 H 0.1771 0.2331 0.2177 0.062 Uiso 1 1 calc R . .
C32 C 0.1790(4) 0.27379(14) 0.3757(4) 0.0792(11) Uani 1 1 d . . .
H32A H 0.2408 0.2554 0.4390 0.119 Uiso 1 1 calc R . .
H32B H 0.0984 0.2638 0.3748 0.119 Uiso 1 1 calc R . .
H32C H 0.1903 0.3067 0.3991 0.119 Uiso 1 1 calc R . .
C33 C 0.0922(3) 0.29520(14) 0.1406(4) 0.0740(10) Uani 1 1 d . . .
H33A H 0.0982 0.3278 0.1673 0.111 Uiso 1 1 calc R . .
H33B H 0.0122 0.2831 0.1350 0.111 Uiso 1 1 calc R . .
H33C H 0.1038 0.2927 0.0560 0.111 Uiso 1 1 calc R . .
C34 C 0.6122(2) 0.21839(9) 0.2357(3) 0.0411(6) Uani 1 1 d . . .
H34 H 0.5979 0.1915 0.2864 0.049 Uiso 1 1 calc R . .
C35 C 0.7471(3) 0.23203(12) 0.2955(4) 0.0683(9) Uani 1 1 d . . .
H35A H 0.7667 0.2567 0.2438 0.102 Uiso 1 1 calc R . .
H35B H 0.7981 0.2049 0.2969 0.102 Uiso 1 1 calc R . .
H35C H 0.7618 0.2432 0.3838 0.102 Uiso 1 1 calc R . .
C36 C 0.5851(3) 0.20168(14) 0.0965(3) 0.0733(10) Uani 1 1 d . . .
H36A H 0.5006 0.1914 0.0626 0.110 Uiso 1 1 calc R . .
H36B H 0.6388 0.1758 0.0945 0.110 Uiso 1 1 calc R . .
H36C H 0.5984 0.2272 0.0434 0.110 Uiso 1 1 calc R . .

loop_
_atom_site_aniso_label
_atom_site_aniso_U_11
_atom_site_aniso_U_22
_atom_site_aniso_U_33
_atom_site_aniso_U_23
_atom_site_aniso_U_13
_atom_site_aniso_U_12
Bi1 0.02730(5) 0.03111(6) 0.03216(5) 0.00009(3) 0.00863(4) -0.00111(3)
O1 0.0330(9) 0.0321(9) 0.0422(9) 0.0054(7) 0.0130(7) 0.0029(7)
O2 0.0273(8) 0.0338(9) 0.0498(10) 0.0013(8) 0.0104(7) -0.0005(7)
O3 0.0444(10) 0.0300(8) 0.0405(9) 0.0035(7) 0.0186(8) 0.0008(7)
C1 0.0340(13) 0.0300(12) 0.0425(13) 0.0051(10) 0.0151(11) 0.0045(10)
C2 0.0347(13) 0.0319(13) 0.0539(15) 0.0050(11) 0.0146(12) 0.0027(10)
C3 0.0369(15) 0.0500(17) 0.076(2) 0.0076(15) 0.0254(14) 0.0079(12)
C4 0.064(2) 0.062(2) 0.082(2) 0.0053(18) 0.048(2) 0.0132(17)
C5 0.075(2) 0.060(2) 0.0503(17) 0.0003(14) 0.0320(16) 0.0123(16)
C6 0.0504(16) 0.0401(14) 0.0444(14) 0.0063(11) 0.0176(12) 0.0074(12)
C7 0.0559(18) 0.0601(19) 0.0391(15) -0.0037(13) 0.0066(13) 0.0040(14)
C8 0.059(2) 0.076(3) 0.116(3) -0.003(2) 0.023(2) -0.0124(19)
C9 0.112(4) 0.231(7) 0.059(3) 0.051(3) -0.018(2) -0.045(4)
C10 0.0324(13) 0.0393(14) 0.0544(16) -0.0039(12) 0.0056(12) 0.0037(11)
C11 0.0540(18) 0.0558(18) 0.0509(17) 0.0005(14) 0.0124(14) 0.0062(14)
C12 0.0471(19) 0.073(2) 0.079(2) -0.0030(19) 0.0008(17) -0.0120(17)
C13 0.0251(11) 0.0354(13) 0.0406(13) -0.0015(10) 0.0131(10) -0.0006(9)
C14 0.0341(13) 0.0328(13) 0.0413(13) -0.0044(10) 0.0142(10) -0.0008(10)
C15 0.0468(15) 0.0338(13) 0.0519(16) -0.0028(12) 0.0171(13) -0.0066(11)
C16 0.0457(16) 0.0450(16) 0.0590(18) -0.0171(13) 0.0173(13) -0.0120(12)
C17 0.0381(15) 0.0670(19) 0.0407(15) -0.0100(14) 0.0099(12) -0.0097(13)
C18 0.0290(13) 0.0574(17) 0.0394(14) 0.0009(12) 0.0102(10) -0.0043(11)
C19 0.0497(16) 0.0360(14) 0.0408(14) 0.0032(11) 0.0104(12) -0.0098(11)
C20 0.072(2) 0.077(2) 0.0511(18) -0.0088(17) 0.0265(16) -0.0150(18)
C21 0.0503(18) 0.065(2) 0.0593(19) 0.0191(16) 0.0032(15) -0.0015(15)
C22 0.0447(17) 0.076(2) 0.0519(17) 0.0189(16) -0.0006(13) -0.0170(16)
C23 0.050(2) 0.079(3) 0.143(4) 0.051(3) 0.004(2) 0.0064(18)
C24 0.118(4) 0.141(4) 0.049(2) 0.033(2) -0.017(2) -0.067(3)
C25 0.0428(14) 0.0321(12) 0.0279(12) 0.0038(9) 0.0137(10) 0.0036(10)
C26 0.0427(14) 0.0371(13) 0.0383(13) 0.0036(11) 0.0174(11) 0.0060(11)
C27 0.0561(17) 0.0335(13) 0.0396(14) 0.0033(11) 0.0199(13) 0.0099(11)
C28 0.0627(19) 0.0345(14) 0.0422(15) 0.0022(11) 0.0183(13) -0.0028(12)
C29 0.0453(15) 0.0392(14) 0.0391(14) 0.0035(11) 0.0143(11) -0.0053(11)
C30 0.0401(14) 0.0369(13) 0.0312(12) 0.0055(10) 0.0130(10) 0.0029(10)
C31 0.0459(16) 0.0454(16) 0.070(2) 0.0045(14) 0.0286(15) 0.0089(13)
C32 0.080(3) 0.086(3) 0.093(3) 0.022(2) 0.059(2) 0.023(2)
C33 0.0478(19) 0.077(2) 0.093(3) 0.003(2) 0.0171(18) 0.0158(17)
C34 0.0383(14) 0.0396(14) 0.0473(14) 0.0078(12) 0.0162(11) 0.0042(11)
C35 0.0410(17) 0.069(2) 0.089(3) 0.0032(19) 0.0137(17) 0.0060(15)
C36 0.073(2) 0.084(3) 0.063(2) -0.0172(18) 0.0229(18) 0.027(2)

loop_
_atom_type_symbol
_atom_type_description
_atom_type_scat_dispersion_real
_atom_type_scat_dispersion_imag
_atom_type_scat_source
C C 0.0033 0.0016 'International Tables Vol C Tables 4.2.6.8 and 6.1.1.4'
H H 0.0000 0.0000 'International Tables Vol C Tables 4.2.6.8 and 6.1.1.4'
O O 0.0106 0.0060 'International Tables Vol C Tables 4.2.6.8 and 6.1.1.4'
Bi Bi -4.1077 10.2566 'International Tables Vol C Tables 4.2.6.8 and 6.1.1.4'

loop_
_geom_angle_atom_site_label_1
_geom_angle_atom_site_label_2
_geom_angle_atom_site_label_3
_geom_angle
_geom_angle_site_symmetry_1
_geom_angle_site_symmetry_3
_geom_angle_publ_flag
O1 Bi1 O2 94.06(7) . . ?
O1 Bi1 O3 95.74(6) . . ?
O2 Bi1 O3 96.35(7) . . ?
C1 O1 Bi1 127.66(14) . . ?
C13 O2 Bi1 131.39(14) . . ?
C25 O3 Bi1 116.56(13) . . ?
O1 C1 C2 119.8(2) . . ?
O1 C1 C6 118.1(2) . . ?
C2 C1 C6 122.0(2) . . ?
C3 C2 C1 117.8(3) . . ?
C3 C2 C10 122.1(2) . . ?
C1 C2 C10 120.1(2) . . ?
C4 C3 C2 121.2(3) . . ?
C5 C4 C3 119.9(3) . . ?
C4 C5 C6 122.1(3) . . ?
C5 C6 C1 117.1(3) . . ?
C5 C6 C7 122.5(3) . . ?
C1 C6 C7 120.4(3) . . ?
C8 C7 C6 110.2(3) . . ?
C8 C7 C9 111.2(4) . . ?
C6 C7 C9 112.3(3) . . ?
C2 C10 C12 113.8(3) . . ?
C2 C10 C11 111.4(2) . . ?
C12 C10 C11 110.0(3) . . ?
O2 C13 C14 121.1(2) . . ?
O2 C13 C18 117.5(2) . . ?
C14 C13 C18 121.2(2) . . ?
C15 C14 C13 118.1(2) . . ?
C15 C14 C19 119.1(2) . . ?
C13 C14 C19 122.7(2) . . ?
C16 C15 C14 121.6(3) . . ?
C15 C16 C17 119.7(3) . . ?
C16 C17 C18 121.2(3) . . ?
C17 C18 C13 118.1(2) . . ?
C17 C18 C22 121.9(3) . . ?
C13 C18 C22 119.9(2) . . ?
C14 C19 C21 112.9(2) . . ?
C14 C19 C20 110.3(2) . . ?
C21 C19 C20 110.8(3) . . ?
C18 C22 C24 113.2(3) . . ?
C18 C22 C23 109.8(3) . . ?
C24 C22 C23 111.7(3) . . ?
O3 C25 C26 120.3(2) . . ?
O3 C25 C30 119.0(2) . . ?
C26 C25 C30 120.7(2) . . ?
C27 C26 C25 118.3(2) . . ?
C27 C26 C31 120.6(2) . . ?
C25 C26 C31 121.0(2) . . ?
C28 C27 C26 121.8(2) . . ?
C27 C28 C29 119.4(2) . . ?
C28 C29 C30 121.6(3) . . ?
C29 C30 C25 118.2(2) . . ?
C29 C30 C34 122.0(2) . . ?
C25 C30 C34 119.8(2) . . ?
C26 C31 C32 110.7(3) . . ?
C26 C31 C33 112.1(3) . . ?
C32 C31 C33 109.4(3) . . ?
C30 C34 C36 110.5(2) . . ?
C30 C34 C35 114.2(2) . . ?
C36 C34 C35 111.0(3) . . ?

loop_
_geom_bond_atom_site_label_1
_geom_bond_atom_site_label_2
_geom_bond_distance
_geom_bond_site_symmetry_2
_geom_bond_publ_flag
Bi1 O1 2.0685(16) . ?
Bi1 O2 2.0735(16) . ?
Bi1 O3 2.1122(16) . ?
O1 C1 1.381(3) . ?
O2 C13 1.378(3) . ?
O3 C25 1.372(3) . ?
C1 C2 1.399(3) . ?
C1 C6 1.399(4) . ?
C2 C3 1.391(4) . ?
C2 C10 1.516(4) . ?
C3 C4 1.374(5) . ?
C4 C5 1.366(5) . ?
C5 C6 1.390(4) . ?
C6 C7 1.504(4) . ?
C7 C8 1.499(5) . ?
C7 C9 1.519(5) . ?
C10 C12 1.527(4) . ?
C10 C11 1.528(4) . ?
C13 C14 1.393(3) . ?
C13 C18 1.409(3) . ?
C14 C15 1.392(3) . ?
C14 C19 1.511(3) . ?
C15 C16 1.373(4) . ?
C16 C17 1.378(4) . ?
C17 C18 1.391(4) . ?
C18 C22 1.513(4) . ?
C19 C21 1.520(4) . ?
C19 C20 1.538(4) . ?
C22 C24 1.522(5) . ?
C22 C23 1.526(6) . ?
C25 C26 1.408(3) . ?
C25 C30 1.410(3) . ?
C26 C27 1.386(3) . ?
C26 C31 1.512(4) . ?
C27 C28 1.377(4) . ?
C28 C29 1.380(4) . ?
C29 C30 1.392(3) . ?
C30 C34 1.514(3) . ?
C31 C32 1.527(4) . ?
C31 C33 1.531(4) . ?
C34 C36 1.515(4) . ?
C34 C35 1.532(4) . ?

loop_
_cod_related_entry_id
_cod_related_entry_database
_cod_related_entry_code
1 ChemSpider 30660753
